data_4340001
loop_
_publ_author_name
'Adonin, Sergey A.'
'Peresypkina, Eugenia V.'
'Sokolov, Maxim N.'
'Korolkov, Ilya V.'
'Fedin, Vladimir P.'

_publ_section_title
;
 Polyoxomolybdate-Supported Bismuth Trihalides [Mo8O26(BiX3)2](4-) (X =
 Cl, Br, I): Syntheses and Study of Polymorphism.
;
_journal_issue 13
_journal_name_full 'Inorganic chemistry'
_journal_page_first 6886
_journal_page_last 6892
_journal_paper_doi 10.1021/ic500710t
_journal_volume 53
_journal_year 2014
_chemical_formula_moiety 'Bi2 Cl6 Mo8 O26, 4(C16 H36 N), 2(C2 H3 N)'
_chemical_formula_sum 'C68 H150 Bi2 Cl6 Mo8 N6 O26'
_chemical_formula_weight 2866.12
_chemical_name_systematic
; 
 ? 
;
_space_group_IT_number 14
_symmetry_cell_setting monoclinic
_symmetry_space_group_name_Hall '-P 2yn'
_symmetry_space_group_name_H-M 'P 1 21/n 1'
_atom_sites_solution_hydrogens geom
_atom_sites_solution_primary direct
_atom_sites_solution_secondary difmap
_audit_creation_method SHELXL-97
_cell_angle_alpha 90.00
_cell_angle_beta 102.184(2)
_cell_angle_gamma 90.00
_cell_formula_units_Z 2
_cell_length_a 16.1078(3)
_cell_length_b 16.8850(3)
_cell_length_c 19.3604(3)
_cell_measurement_reflns_used 14847
_cell_measurement_temperature 123(2)
_cell_measurement_theta_max 73.6830
_cell_measurement_theta_min 3.8250
_cell_volume 5147.04(16)
_computing_cell_refinement
;
CrysAlisPro, Agilent Technologies,
Version 1.171.36.28 (release 01-02-2013 CrysAlis171 .NET)
(compiled Feb  1 2013,16:14:44)
;
_computing_data_collection
;
CrysAlisPro, Agilent Technologies,
Version 1.171.36.28 (release 01-02-2013 CrysAlis171 .NET)
(compiled Feb  1 2013,16:14:44)
;
_computing_data_reduction
;
CrysAlisPro, Agilent Technologies,
Version 1.171.36.28 (release 01-02-2013 CrysAlis171 .NET)
(compiled Feb  1 2013,16:14:44)
;
_computing_structure_refinement 'SHELXL-97 (Sheldrick, 2008)'
_computing_structure_solution 'SHELXS-97 (Sheldrick, 2008)'
_diffrn_ambient_temperature 123(2)
_diffrn_detector_area_resol_mean 10.3546
_diffrn_measured_fraction_theta_full 0.991
_diffrn_measured_fraction_theta_max 0.963
_diffrn_measurement_device_type 'SuperNova, Single source at offset, Atlas'
_diffrn_measurement_method '\w scans'
_diffrn_radiation_monochromator mirror
_diffrn_radiation_source 'SuperNova (Cu) X-ray Source'
_diffrn_radiation_type CuK\a
_diffrn_radiation_wavelength 1.54178
_diffrn_reflns_av_R_equivalents 0.0256
_diffrn_reflns_av_sigmaI/netI 0.0264
_diffrn_reflns_limit_h_max 19
_diffrn_reflns_limit_h_min -19
_diffrn_reflns_limit_k_max 14
_diffrn_reflns_limit_k_min -20
_diffrn_reflns_limit_l_max 24
_diffrn_reflns_limit_l_min -22
_diffrn_reflns_number 22877
_diffrn_reflns_theta_full 67.50
_diffrn_reflns_theta_max 73.87
_diffrn_reflns_theta_min 3.25
_exptl_absorpt_coefficient_mu 16.242
_exptl_absorpt_correction_T_max 0.331
_exptl_absorpt_correction_T_min 0.063
_exptl_absorpt_correction_type analytical
_exptl_absorpt_process_details
;
CrysAlisPro, Agilent Technologies,
Version 1.171.36.28 (release 01-02-2013 CrysAlis171 .NET)
(compiled Feb  1 2013,16:14:44)
Analytical numeric absorption correction using a multifaceted crystal
            model based on expressions derived by R.C. Clark & J.S. Reid.
(Clark, R. C. & Reid, J. S. (1995). Acta Cryst. A51, 887-897)
;
_exptl_crystal_colour colourless
_exptl_crystal_density_diffrn 1.849
_exptl_crystal_density_method 'not measured'
_exptl_crystal_description plate
_exptl_crystal_F_000 2824
_exptl_crystal_size_max 0.3274
_exptl_crystal_size_mid 0.2200
_exptl_crystal_size_min 0.0953
_refine_diff_density_max 1.022
_refine_diff_density_min -2.129
_refine_diff_density_rms 0.148
_refine_ls_extinction_coef 0.000290(12)
_refine_ls_extinction_expression Fc^*^=kFc[1+0.001xFc^2^\l^3^/sin(2\q)]^-1/4^
_refine_ls_extinction_method SHELXL
_refine_ls_goodness_of_fit_ref 1.004
_refine_ls_hydrogen_treatment constr
_refine_ls_matrix_type full
_refine_ls_number_parameters 533
_refine_ls_number_reflns 10020
_refine_ls_number_restraints 0
_refine_ls_restrained_S_all 1.004
_refine_ls_R_factor_all 0.0348
_refine_ls_R_factor_gt 0.0304
_refine_ls_shift/su_max 0.001
_refine_ls_shift/su_mean 0.000
_refine_ls_structure_factor_coef Fsqd
_refine_ls_weighting_details 'calc w=1/[\s^2^(Fo^2^)+(0.0555P)^2^+3.4285P] where P=(Fo^2^+2Fc^2^)/3'
_refine_ls_weighting_scheme calc
_refine_ls_wR_factor_gt 0.0778
_refine_ls_wR_factor_ref 0.0798
_reflns_number_gt 8998
_reflns_number_total 10020
_reflns_threshold_expression >2sigma(I)
_cod_data_source_file ic500710t_si_001.cif
_cod_data_source_block compound_1*2MeCN
_cod_depositor_comments 'Adding full bibliography for 4340001--4340007.cif.'
_cod_original_cell_volume 5147.03(15)
_cod_original_sg_symbol_H-M P2(1)/n
_cod_database_code 4340001
_chemical_melting_structural '(Bu4 N)4 [Mo8 O26 (Bi Cl3)2] * 2(C2 H3 N)'

loop_
_symmetry_equiv_pos_as_xyz
'x, y, z'
'-x+1/2, y+1/2, -z+1/2'
'-x, -y, -z'
'x-1/2, -y-1/2, z-1/2'

loop_
_atom_site_label
_atom_site_type_symbol
_atom_site_fract_x
_atom_site_fract_y
_atom_site_fract_z
_atom_site_U_iso_or_equiv
_atom_site_adp_type
_atom_site_occupancy
_atom_site_symmetry_multiplicity
_atom_site_calc_flag
_atom_site_refinement_flags
Bi1 Bi 0.093867(9) 0.245842(9) 0.414856(8) 0.01732(6) Uani 1 1 d .
Mo4 Mo 0.105476(17) 0.482043(18) 0.492634(15) 0.01215(7) Uani 1 1 d .
Mo3 Mo 0.015715(18) 0.355571(18) 0.577218(15) 0.01349(8) Uani 1 1 d .
Mo2 Mo 0.042358(18) 0.539660(18) 0.647137(15) 0.01373(8) Uani 1 1 d .
Mo1 Mo 0.134178(18) 0.668358(18) 0.562728(16) 0.01481(8) Uani 1 1 d .
Cl3 Cl 0.25433(6) 0.22560(6) 0.44629(5) 0.02305(19) Uani 1 1 d .
Cl2 Cl 0.07295(7) 0.18973(8) 0.29100(6) 0.0397(3) Uani 1 1 d .
Cl1 Cl 0.07449(8) 0.11278(7) 0.46365(7) 0.0380(3) Uani 1 1 d .
O13 O -0.09409(16) 0.31844(16) 0.53770(14) 0.0167(5) Uani 1 1 d .
O12 O 0.15898(16) 0.40696(16) 0.46353(14) 0.0176(5) Uani 1 1 d .
O11 O 0.06688(18) 0.73703(17) 0.58902(15) 0.0198(6) Uani 1 1 d .
O10 O 0.10041(15) 0.44438(15) 0.58703(13) 0.0135(5) Uani 1 1 d .
O9 O 0.07744(17) 0.28900(16) 0.54286(14) 0.0182(6) Uani 1 1 d .
O8 O 0.14187(16) 0.59753(17) 0.64116(14) 0.0180(6) Uani 1 1 d .
O7 O -0.02197(17) 0.61412(17) 0.66574(14) 0.0192(6) Uani 1 1 d .
O6 O 0.05196(16) 0.53125(15) 0.40245(13) 0.0138(5) Uani 1 1 d .
O5 O 0.17974(16) 0.55773(16) 0.51962(13) 0.0159(5) Uani 1 1 d .
O4 O -0.01604(15) 0.42551(15) 0.47250(12) 0.0122(5) Uani 1 1 d .
O3 O 0.07439(17) 0.49059(17) 0.72431(14) 0.0202(6) Uani 1 1 d .
O2 O 0.02663(17) 0.32929(16) 0.66333(14) 0.0180(6) Uani 1 1 d .
O1 O 0.23036(17) 0.71234(18) 0.57872(15) 0.0218(6) Uani 1 1 d .
N2 N 0.2930(2) 0.2635(2) 0.69167(17) 0.0175(7) Uani 1 1 d .
N1 N -0.1899(2) 0.4285(2) 0.75571(17) 0.0178(7) Uani 1 1 d .
C30 C 0.3100(3) 0.3110(3) 0.7603(2) 0.0229(9) Uani 1 1 d .
H30A H 0.3075 0.2746 0.7998 0.028 Uiso 1 1 calc R
H30B H 0.3684 0.3325 0.7682 0.028 Uiso 1 1 calc R
C19 C -0.2230(3) 0.4371(3) 0.8229(2) 0.0205(8) Uani 1 1 d .
H19A H -0.2849 0.4474 0.8098 0.025 Uiso 1 1 calc R
H19B H -0.2150 0.3860 0.8486 0.025 Uiso 1 1 calc R
C20 C -0.2374(3) 0.3593(2) 0.7154(2) 0.0208(8) Uani 1 1 d .
H20A H -0.2989 0.3717 0.7049 0.025 Uiso 1 1 calc R
H20B H -0.2288 0.3121 0.7464 0.025 Uiso 1 1 calc R
C21 C 0.3646(2) 0.2042(3) 0.6983(2) 0.0218(9) Uani 1 1 d .
H21A H 0.3675 0.1735 0.7423 0.026 Uiso 1 1 calc R
H21B H 0.4187 0.2336 0.7031 0.026 Uiso 1 1 calc R
C22 C -0.0947(2) 0.4142(3) 0.7715(2) 0.0213(8) Uani 1 1 d .
H22A H -0.0767 0.4066 0.7262 0.026 Uiso 1 1 calc R
H22B H -0.0661 0.4624 0.7940 0.026 Uiso 1 1 calc R
C24 C -0.2040(3) 0.5041(2) 0.7127(2) 0.0203(8) Uani 1 1 d .
H24A H -0.1766 0.4982 0.6717 0.024 Uiso 1 1 calc R
H24B H -0.1749 0.5479 0.7421 0.024 Uiso 1 1 calc R
C25 C 0.2895(3) 0.3180(2) 0.6288(2) 0.0197(8) Uani 1 1 d .
H25A H 0.2730 0.2863 0.5850 0.024 Uiso 1 1 calc R
H25B H 0.2443 0.3578 0.6286 0.024 Uiso 1 1 calc R
C26 C -0.2966(2) 0.5275(2) 0.6852(2) 0.0219(8) Uani 1 1 d .
H26A H -0.3246 0.4882 0.6499 0.026 Uiso 1 1 calc R
H26B H -0.3268 0.5281 0.7247 0.026 Uiso 1 1 calc R
C27 C 0.3547(3) 0.4255(3) 0.5702(2) 0.0261(9) Uani 1 1 d .
H27A H 0.3273 0.4015 0.5244 0.031 Uiso 1 1 calc R
H27B H 0.3150 0.4651 0.5828 0.031 Uiso 1 1 calc R
C28 C 0.3716(3) 0.3611(3) 0.6270(2) 0.0232(9) Uani 1 1 d .
H28A H 0.4141 0.3231 0.6164 0.028 Uiso 1 1 calc R
H28B H 0.3946 0.3853 0.6737 0.028 Uiso 1 1 calc R
C29 C -0.3915(3) 0.6356(3) 0.6222(3) 0.0300(10) Uani 1 1 d .
H29A H -0.3914 0.6888 0.6021 0.045 Uiso 1 1 calc R
H29B H -0.4230 0.6363 0.6604 0.045 Uiso 1 1 calc R
H29C H -0.4188 0.5985 0.5854 0.045 Uiso 1 1 calc R
C31 C 0.2075(2) 0.2221(3) 0.6806(2) 0.0209(8) Uani 1 1 d .
H31A H 0.1993 0.1918 0.6359 0.025 Uiso 1 1 calc R
H31B H 0.1627 0.2631 0.6745 0.025 Uiso 1 1 calc R
C32 C 0.0326(3) 0.3449(3) 0.8406(2) 0.0276(10) Uani 1 1 d .
H32A H 0.0567 0.3380 0.7979 0.033 Uiso 1 1 calc R
H32B H 0.0514 0.3970 0.8615 0.033 Uiso 1 1 calc R
C33 C -0.3009(3) 0.6093(3) 0.6514(2) 0.0262(9) Uani 1 1 d .
H33A H -0.2728 0.6481 0.6871 0.031 Uiso 1 1 calc R
H33B H -0.2694 0.6084 0.6127 0.031 Uiso 1 1 calc R
C34 C 0.2487(3) 0.3792(3) 0.7622(2) 0.0300(10) Uani 1 1 d .
H34A H 0.1899 0.3608 0.7437 0.036 Uiso 1 1 calc R
H34B H 0.2608 0.4223 0.7310 0.036 Uiso 1 1 calc R
C36 C 0.1041(3) 0.1345(3) 0.7217(3) 0.0321(10) Uani 1 1 d .
H36A H 0.0639 0.1794 0.7182 0.038 Uiso 1 1 calc R
H36B H 0.0937 0.1075 0.6753 0.038 Uiso 1 1 calc R
C37 C -0.2117(3) 0.3385(3) 0.6464(2) 0.0242(9) Uani 1 1 d .
H37A H -0.1556 0.3119 0.6568 0.029 Uiso 1 1 calc R
H37B H -0.2064 0.3876 0.6198 0.029 Uiso 1 1 calc R
C38 C -0.1828(3) 0.5013(3) 0.8726(2) 0.0260(9) Uani 1 1 d .
H38A H -0.1985 0.5536 0.8507 0.031 Uiso 1 1 calc R
H38B H -0.1202 0.4962 0.8813 0.031 Uiso 1 1 calc R
C39 C 0.0669(3) 0.2799(3) 0.8937(3) 0.0363(11) Uani 1 1 d .
H39A H 0.1291 0.2816 0.9047 0.054 Uiso 1 1 calc R
H39B H 0.0477 0.2282 0.8735 0.054 Uiso 1 1 calc R
H39C H 0.0458 0.2883 0.9371 0.054 Uiso 1 1 calc R
C40 C 0.3573(3) 0.1464(3) 0.6371(3) 0.0362(11) Uani 1 1 d .
H40A H 0.3363 0.1747 0.5920 0.043 Uiso 1 1 calc R
H40B H 0.3159 0.1044 0.6416 0.043 Uiso 1 1 calc R
C3 C 0.1947(3) 0.1661(3) 0.7389(2) 0.0262(9) Uani 1 1 d .
H3A H 0.2051 0.1945 0.7846 0.031 Uiso 1 1 calc R
H3B H 0.2354 0.1216 0.7429 0.031 Uiso 1 1 calc R
C4 C -0.0641(3) 0.3440(3) 0.8189(2) 0.0276(10) Uani 1 1 d .
H4A H -0.0832 0.2941 0.7935 0.033 Uiso 1 1 calc R
H4B H -0.0888 0.3463 0.8616 0.033 Uiso 1 1 calc R
C5 C -0.2113(3) 0.4962(3) 0.9426(2) 0.0328(11) Uani 1 1 d .
H5A H -0.2741 0.4982 0.9335 0.039 Uiso 1 1 calc R
H5B H -0.1930 0.4448 0.9655 0.039 Uiso 1 1 calc R
C6 C 0.2561(4) 0.4115(3) 0.8374(3) 0.0378(12) Uani 1 1 d .
H6A H 0.2135 0.4540 0.8362 0.045 Uiso 1 1 calc R
H6B H 0.2422 0.3685 0.8678 0.045 Uiso 1 1 calc R
C7 C -0.2773(3) 0.2838(3) 0.6013(2) 0.0302(10) Uani 1 1 d .
H7A H -0.2523 0.2594 0.5639 0.036 Uiso 1 1 calc R
H7B H -0.2919 0.2406 0.6313 0.036 Uiso 1 1 calc R
C8 C 0.4365(3) 0.4668(3) 0.5626(3) 0.0338(11) Uani 1 1 d .
H8A H 0.4228 0.5110 0.5293 0.051 Uiso 1 1 calc R
H8B H 0.4731 0.4290 0.5448 0.051 Uiso 1 1 calc R
H8C H 0.4660 0.4869 0.6087 0.051 Uiso 1 1 calc R
C9 C -0.1749(4) 0.5632(3) 0.9924(3) 0.0442(13) Uani 1 1 d .
H9A H -0.1931 0.5569 1.0373 0.066 Uiso 1 1 calc R
H9B H -0.1955 0.6141 0.9710 0.066 Uiso 1 1 calc R
H9C H -0.1128 0.5619 1.0010 0.066 Uiso 1 1 calc R
C10 C 0.0881(3) 0.0768(3) 0.7777(3) 0.0401(12) Uani 1 1 d .
H10A H 0.0289 0.0591 0.7660 0.060 Uiso 1 1 calc R
H10B H 0.0993 0.1032 0.8239 0.060 Uiso 1 1 calc R
H10C H 0.1259 0.0310 0.7795 0.060 Uiso 1 1 calc R
C12 C 0.4439(3) 0.1088(3) 0.6364(3) 0.0409(13) Uani 1 1 d .
H12A H 0.4696 0.0899 0.6846 0.049 Uiso 1 1 calc R
H12B H 0.4353 0.0622 0.6047 0.049 Uiso 1 1 calc R
C15 C -0.3577(4) 0.3281(4) 0.5675(3) 0.0511(15) Uani 1 1 d .
H15A H -0.3971 0.2917 0.5375 0.077 Uiso 1 1 calc R
H15B H -0.3434 0.3716 0.5386 0.077 Uiso 1 1 calc R
H15C H -0.3846 0.3494 0.6044 0.077 Uiso 1 1 calc R
C17 C 0.3405(4) 0.4432(4) 0.8694(3) 0.0493(14) Uani 1 1 d .
H17A H 0.3374 0.4723 0.9126 0.074 Uiso 1 1 calc R
H17B H 0.3593 0.4790 0.8360 0.074 Uiso 1 1 calc R
H17C H 0.3810 0.3994 0.8810 0.074 Uiso 1 1 calc R
C14 C 0.5052(4) 0.1652(4) 0.6123(4) 0.0602(19) Uani 1 1 d .
H14A H 0.5553 0.1358 0.6054 0.090 Uiso 1 1 calc R
H14B H 0.5227 0.2061 0.6483 0.090 Uiso 1 1 calc R
H14C H 0.4773 0.1901 0.5678 0.090 Uiso 1 1 calc R
C1S C -0.1137(3) 0.1300(3) 0.6303(3) 0.0389(12) Uani 1 1 d .
N1S N -0.1365(4) 0.1385(4) 0.6814(3) 0.0609(15) Uani 1 1 d .
C2S C -0.0829(4) 0.1217(3) 0.5648(3) 0.0433(13) Uani 1 1 d .
H2S1 H -0.0359 0.1588 0.5652 0.065 Uiso 1 1 calc R
H2S2 H -0.1291 0.1334 0.5243 0.065 Uiso 1 1 calc R
H2S3 H -0.0629 0.0674 0.5608 0.065 Uiso 1 1 calc R

loop_
_atom_site_aniso_label
_atom_site_aniso_U_11
_atom_site_aniso_U_22
_atom_site_aniso_U_33
_atom_site_aniso_U_23
_atom_site_aniso_U_13
_atom_site_aniso_U_12
Bi1 0.01697(9) 0.01555(10) 0.01881(9) -0.00241(5) 0.00236(6) 0.00256(5)
Mo4 0.00965(13) 0.01245(16) 0.01308(14) -0.00076(10) -0.00044(10) 0.00122(10)
Mo3 0.01370(14) 0.01171(16) 0.01361(14) 0.00047(11) -0.00036(11) 0.00148(11)
Mo2 0.01365(14) 0.01366(16) 0.01239(14) -0.00162(11) -0.00061(11) -0.00009(11)
Mo1 0.01317(14) 0.01361(16) 0.01620(15) -0.00272(11) -0.00022(11) -0.00198(11)
Cl3 0.0187(4) 0.0201(5) 0.0286(5) -0.0021(4) 0.0011(4) 0.0027(4)
Cl2 0.0345(6) 0.0531(8) 0.0268(5) -0.0183(5) -0.0042(4) 0.0168(5)
Cl1 0.0375(6) 0.0194(6) 0.0619(8) 0.0065(5) 0.0215(6) 0.0017(4)
O13 0.0181(13) 0.0142(14) 0.0172(13) 0.0000(10) 0.0024(10) 0.0005(10)
O12 0.0147(13) 0.0185(15) 0.0187(13) -0.0012(11) 0.0012(10) 0.0029(11)
O11 0.0175(14) 0.0192(15) 0.0213(14) -0.0026(11) 0.0010(11) -0.0009(11)
O10 0.0134(12) 0.0123(13) 0.0127(12) -0.0023(10) -0.0019(9) 0.0000(10)
O9 0.0199(13) 0.0156(14) 0.0173(13) 0.0011(11) -0.0003(10) 0.0044(11)
O8 0.0147(13) 0.0191(15) 0.0171(13) -0.0031(11) -0.0036(10) -0.0011(11)
O7 0.0179(13) 0.0186(15) 0.0199(14) -0.0017(11) 0.0013(11) 0.0002(11)
O6 0.0143(12) 0.0138(13) 0.0125(12) -0.0013(10) 0.0006(10) 0.0011(10)
O5 0.0147(12) 0.0150(14) 0.0169(13) 0.0001(10) 0.0010(10) 0.0005(10)
O4 0.0120(12) 0.0096(13) 0.0132(12) -0.0005(9) -0.0011(9) 0.0025(9)
O3 0.0215(14) 0.0216(16) 0.0151(13) -0.0016(11) -0.0016(11) -0.0007(11)
O2 0.0206(13) 0.0163(14) 0.0161(13) 0.0016(10) 0.0018(10) 0.0006(11)
O1 0.0176(13) 0.0220(16) 0.0236(14) -0.0012(12) -0.0007(11) -0.0047(11)
N2 0.0152(16) 0.0202(18) 0.0141(15) 0.0035(13) -0.0036(12) 0.0033(13)
N1 0.0166(16) 0.0179(18) 0.0192(16) 0.0000(13) 0.0047(12) -0.0005(13)
C30 0.024(2) 0.026(2) 0.0167(19) 0.0000(16) 0.0012(15) -0.0026(17)
C19 0.0208(19) 0.025(2) 0.0170(19) 0.0002(16) 0.0059(15) -0.0012(16)
C20 0.0201(19) 0.017(2) 0.025(2) -0.0029(16) 0.0030(16) -0.0043(15)
C21 0.0161(18) 0.026(2) 0.022(2) 0.0050(17) -0.0006(15) 0.0080(16)
C22 0.0156(19) 0.023(2) 0.024(2) 0.0006(17) 0.0009(15) -0.0018(16)
C24 0.024(2) 0.017(2) 0.0201(19) 0.0032(16) 0.0054(16) -0.0001(16)
C25 0.022(2) 0.019(2) 0.0156(18) 0.0031(15) -0.0017(15) 0.0040(16)
C26 0.0176(19) 0.018(2) 0.029(2) 0.0031(17) 0.0034(16) 0.0008(15)
C27 0.022(2) 0.026(2) 0.029(2) 0.0072(18) 0.0036(17) 0.0010(17)
C28 0.023(2) 0.020(2) 0.026(2) 0.0046(17) 0.0021(16) 0.0025(17)
C29 0.026(2) 0.027(3) 0.036(3) 0.006(2) 0.0046(19) 0.0083(18)
C31 0.0143(18) 0.020(2) 0.026(2) 0.0046(17) -0.0016(15) 0.0028(16)
C32 0.018(2) 0.034(3) 0.028(2) 0.0049(19) 0.0005(17) -0.0036(18)
C33 0.028(2) 0.019(2) 0.033(2) 0.0033(18) 0.0072(18) 0.0024(17)
C34 0.032(2) 0.029(3) 0.029(2) -0.0012(19) 0.0079(19) 0.0039(19)
C36 0.030(2) 0.024(3) 0.040(3) 0.009(2) 0.004(2) -0.0014(19)
C37 0.026(2) 0.023(2) 0.024(2) -0.0068(17) 0.0070(17) -0.0052(17)
C38 0.031(2) 0.026(2) 0.023(2) -0.0010(18) 0.0095(17) -0.0059(18)
C39 0.023(2) 0.033(3) 0.048(3) 0.009(2) -0.001(2) 0.000(2)
C40 0.041(3) 0.030(3) 0.035(3) 0.000(2) -0.001(2) 0.014(2)
C3 0.023(2) 0.029(2) 0.025(2) 0.0090(18) 0.0019(17) 0.0028(18)
C4 0.017(2) 0.033(3) 0.032(2) 0.0080(19) 0.0021(17) -0.0008(17)
C5 0.042(3) 0.035(3) 0.024(2) -0.005(2) 0.012(2) -0.008(2)
C6 0.055(3) 0.029(3) 0.032(3) -0.001(2) 0.013(2) -0.001(2)
C7 0.034(2) 0.029(3) 0.026(2) -0.0082(19) 0.0023(19) -0.008(2)
C8 0.030(2) 0.035(3) 0.038(3) 0.009(2) 0.010(2) 0.000(2)
C9 0.063(4) 0.042(3) 0.031(3) -0.012(2) 0.016(2) -0.011(3)
C10 0.039(3) 0.030(3) 0.056(3) 0.013(2) 0.020(2) 0.001(2)
C12 0.052(3) 0.036(3) 0.040(3) 0.010(2) 0.021(2) 0.025(2)
C15 0.047(3) 0.050(4) 0.044(3) -0.015(3) -0.015(3) 0.005(3)
C17 0.059(4) 0.047(4) 0.039(3) -0.005(3) 0.003(3) -0.004(3)
C14 0.067(4) 0.047(4) 0.081(5) 0.011(3) 0.046(4) 0.021(3)
C1S 0.036(3) 0.040(3) 0.039(3) 0.005(2) 0.003(2) 0.003(2)
N1S 0.061(3) 0.076(4) 0.049(3) 0.014(3) 0.020(3) 0.007(3)
C2S 0.055(3) 0.029(3) 0.048(3) 0.000(2) 0.017(3) -0.004(2)

loop_
_atom_type_symbol
_atom_type_description
_atom_type_scat_dispersion_real
_atom_type_scat_dispersion_imag
_atom_type_scat_source
C C 0.0181 0.0091 'International Tables Vol C Tables 4.2.6.8 and 6.1.1.4'
H H 0.0000 0.0000 'International Tables Vol C Tables 4.2.6.8 and 6.1.1.4'
N N 0.0311 0.0180 'International Tables Vol C Tables 4.2.6.8 and 6.1.1.4'
O O 0.0492 0.0322 'International Tables Vol C Tables 4.2.6.8 and 6.1.1.4'
Cl Cl 0.3639 0.7018 'International Tables Vol C Tables 4.2.6.8 and 6.1.1.4'
Mo Mo -0.0483 2.7339 'International Tables Vol C Tables 4.2.6.8 and 6.1.1.4'
Bi Bi -4.0111 8.9310 'International Tables Vol C Tables 4.2.6.8 and 6.1.1.4'

loop_
_exptl_crystal_face_index_h
_exptl_crystal_face_index_k
_exptl_crystal_face_index_l
_exptl_crystal_face_perp_dist
_exptl_oxdiff_crystal_face_indexfrac_h
_exptl_oxdiff_crystal_face_indexfrac_k
_exptl_oxdiff_crystal_face_indexfrac_l
_exptl_oxdiff_crystal_face_x
_exptl_oxdiff_crystal_face_y
_exptl_oxdiff_crystal_face_z
-9 0 9 0.0476 -9.0000 -0.0000 9.0000 0.7252 0.7117 0.0923
9 0 -9 0.0476 9.0000 0.0000 -9.0000 -0.7252 -0.7117 -0.0923
0 -1 -1 0.0921 -0.0000 -1.0000 -1.0000 -0.0808 0.0078 0.0915
0 1 1 0.1001 0.0000 1.0000 1.0000 0.0808 -0.0078 -0.0915
-1 1 0 0.1246 -1.0000 1.0000 -0.0000 0.0027 0.1076 -0.0795
8 -1 6 0.1033 8.0000 -1.0000 6.0000 0.4647 -0.8971 -0.0038
2 7 -10 0.1131 2.0000 7.0000 -10.0000 -0.7859 0.0595 -0.6477
-7 -7 6 0.0987 -7.0000 -7.0000 6.0000 0.4747 0.4993 0.7069
-6 0 -8 0.1399 -6.0000 -0.0000 -8.0000 -0.6273 0.7286 0.0739
-7 -8 -1 0.0804 -7.0000 -8.0000 -1.0000 -0.0821 0.6160 0.8037
5 -9 -5 0.1410 5.0000 -9.0000 -5.0000 -0.4158 -0.4885 0.7642

loop_
_geom_angle_atom_site_label_1
_geom_angle_atom_site_label_2
_geom_angle_atom_site_label_3
_geom_angle
_geom_angle_site_symmetry_1
_geom_angle_site_symmetry_3
Cl1 Bi1 Cl2 91.11(5) . .
Cl1 Bi1 Cl3 89.45(4) . .
Cl2 Bi1 Cl3 95.82(3) . .
Cl1 Bi1 O11 84.66(7) . 3_566
Cl2 Bi1 O11 94.70(7) . 3_566
Cl3 Bi1 O11 168.04(7) . 3_566
Cl1 Bi1 O9 81.23(7) . .
Cl2 Bi1 O9 165.58(7) . .
Cl3 Bi1 O9 96.31(6) . .
O11 Bi1 O9 72.54(8) 3_566 .
O12 Mo4 O5 106.35(13) . .
O12 Mo4 O10 101.08(12) . .
O5 Mo4 O10 96.84(11) . .
O12 Mo4 O6 100.35(12) . .
O5 Mo4 O6 95.77(11) . .
O10 Mo4 O6 150.89(10) . .
O12 Mo4 O4 96.63(11) . .
O5 Mo4 O4 157.01(11) . .
O10 Mo4 O4 78.92(10) . .
O6 Mo4 O4 79.24(10) . .
O12 Mo4 O4 172.29(11) . 3_566
O5 Mo4 O4 81.33(10) . 3_566
O10 Mo4 O4 78.20(9) . 3_566
O6 Mo4 O4 77.92(9) . 3_566
O4 Mo4 O4 75.68(10) . 3_566
O12 Mo4 Mo3 89.27(9) . .
O5 Mo4 Mo3 133.20(8) . .
O10 Mo4 Mo3 36.37(7) . .
O6 Mo4 Mo3 125.07(8) . .
O4 Mo4 Mo3 45.85(6) . .
O4 Mo4 Mo3 85.70(6) 3_566 .
O2 Mo3 O9 105.05(13) . .
O2 Mo3 O13 101.88(12) . .
O9 Mo3 O13 101.26(12) . .
O2 Mo3 O10 100.06(12) . .
O9 Mo3 O10 95.03(12) . .
O13 Mo3 O10 148.10(11) . .
O2 Mo3 O6 90.21(11) . 3_566
O9 Mo3 O6 161.91(11) . 3_566
O13 Mo3 O6 84.64(10) . 3_566
O10 Mo3 O6 72.38(9) . 3_566
O2 Mo3 O4 162.51(11) . .
O9 Mo3 O4 91.92(11) . .
O13 Mo3 O4 78.36(10) . .
O10 Mo3 O4 73.82(9) . .
O6 Mo3 O4 72.35(9) 3_566 .
O2 Mo3 Mo4 135.18(9) . .
O9 Mo3 Mo4 83.03(9) . .
O13 Mo3 Mo4 119.99(8) . .
O10 Mo3 Mo4 35.20(7) . .
O6 Mo3 Mo4 79.26(6) 3_566 .
O4 Mo3 Mo4 41.65(6) . .
O3 Mo2 O7 105.00(13) . .
O3 Mo2 O8 101.63(12) . .
O7 Mo2 O8 100.98(13) . .
O3 Mo2 O6 100.89(12) . 3_566
O7 Mo2 O6 96.18(12) . 3_566
O8 Mo2 O6 146.94(10) . 3_566
O3 Mo2 O10 91.35(11) . .
O7 Mo2 O10 161.51(11) . .
O8 Mo2 O10 83.72(10) . .
O6 Mo2 O10 71.86(9) 3_566 .
O3 Mo2 O4 162.83(11) . 3_566
O7 Mo2 O4 91.85(11) . 3_566
O8 Mo2 O4 77.85(10) . 3_566
O6 Mo2 O4 73.53(9) 3_566 3_566
O10 Mo2 O4 71.50(9) . 3_566
O1 Mo1 O11 104.98(14) . .
O1 Mo1 O8 103.07(13) . .
O11 Mo1 O8 97.15(12) . .
O1 Mo1 O13 103.49(12) . 3_566
O11 Mo1 O13 96.99(12) . 3_566
O8 Mo1 O13 145.40(11) . 3_566
O1 Mo1 O5 94.32(12) . .
O11 Mo1 O5 160.70(12) . .
O8 Mo1 O5 78.62(10) . .
O13 Mo1 O5 77.66(10) 3_566 .
O1 Mo1 O4 164.04(12) . 3_566
O11 Mo1 O4 90.98(11) . 3_566
O8 Mo1 O4 74.60(10) . 3_566
O13 Mo1 O4 73.74(10) 3_566 3_566
O5 Mo1 O4 69.72(9) . 3_566
Mo3 O13 Mo1 117.25(13) . 3_566
Mo1 O11 Bi1 138.46(14) . 3_566
Mo4 O10 Mo3 108.43(11) . .
Mo4 O10 Mo2 110.36(11) . .
Mo3 O10 Mo2 103.28(10) . .
Mo3 O9 Bi1 136.02(13) . .
Mo2 O8 Mo1 117.04(13) . .
Mo4 O6 Mo2 108.57(12) . 3_566
Mo4 O6 Mo3 109.78(11) . 3_566
Mo2 O6 Mo3 103.96(10) 3_566 3_566
Mo4 O5 Mo1 117.64(13) . .
Mo4 O4 Mo3 92.50(9) . .
Mo4 O4 Mo4 104.32(10) . 3_566
Mo3 O4 Mo4 97.16(9) . 3_566
Mo4 O4 Mo2 92.06(9) . 3_566
Mo3 O4 Mo2 163.37(12) . 3_566
Mo4 O4 Mo2 97.18(9) 3_566 3_566
Mo4 O4 Mo1 164.37(12) . 3_566
Mo3 O4 Mo1 85.93(8) . 3_566
Mo4 O4 Mo1 91.30(8) 3_566 3_566
Mo2 O4 Mo1 85.39(8) 3_566 3_566
C21 N2 C25 111.6(3) . .
C21 N2 C31 111.1(3) . .
C25 N2 C31 106.6(3) . .
C21 N2 C30 106.3(3) . .
C25 N2 C30 110.5(3) . .
C31 N2 C30 110.9(3) . .
C19 N1 C24 110.7(3) . .
C19 N1 C22 111.4(3) . .
C24 N1 C22 105.8(3) . .
C19 N1 C20 106.6(3) . .
C24 N1 C20 111.4(3) . .
C22 N1 C20 111.1(3) . .
C34 C30 N2 114.8(3) . .
C34 C30 H30A 108.6 . .
N2 C30 H30A 108.6 . .
C34 C30 H30B 108.6 . .
N2 C30 H30B 108.6 . .
H30A C30 H30B 107.5 . .
C38 C19 N1 115.9(3) . .
C38 C19 H19A 108.3 . .
N1 C19 H19A 108.3 . .
C38 C19 H19B 108.3 . .
N1 C19 H19B 108.3 . .
H19A C19 H19B 107.4 . .
N1 C20 C37 115.4(3) . .
N1 C20 H20A 108.4 . .
C37 C20 H20A 108.4 . .
N1 C20 H20B 108.4 . .
C37 C20 H20B 108.4 . .
H20A C20 H20B 107.5 . .
N2 C21 C40 115.3(3) . .
N2 C21 H21A 108.4 . .
C40 C21 H21A 108.4 . .
N2 C21 H21B 108.4 . .
C40 C21 H21B 108.4 . .
H21A C21 H21B 107.5 . .
C4 C22 N1 115.6(3) . .
C4 C22 H22A 108.4 . .
N1 C22 H22A 108.4 . .
C4 C22 H22B 108.4 . .
N1 C22 H22B 108.4 . .
H22A C22 H22B 107.4 . .
N1 C24 C26 115.6(3) . .
N1 C24 H24A 108.4 . .
C26 C24 H24A 108.4 . .
N1 C24 H24B 108.4 . .
C26 C24 H24B 108.4 . .
H24A C24 H24B 107.5 . .
C28 C25 N2 115.1(3) . .
C28 C25 H25A 108.5 . .
N2 C25 H25A 108.5 . .
C28 C25 H25B 108.5 . .
N2 C25 H25B 108.5 . .
H25A C25 H25B 107.5 . .
C33 C26 C24 109.7(3) . .
C33 C26 H26A 109.7 . .
C24 C26 H26A 109.7 . .
C33 C26 H26B 109.7 . .
C24 C26 H26B 109.7 . .
H26A C26 H26B 108.2 . .
C8 C27 C28 111.6(4) . .
C8 C27 H27A 109.3 . .
C28 C27 H27A 109.3 . .
C8 C27 H27B 109.3 . .
C28 C27 H27B 109.3 . .
H27A C27 H27B 108.0 . .
C25 C28 C27 109.5(3) . .
C25 C28 H28A 109.8 . .
C27 C28 H28A 109.8 . .
C25 C28 H28B 109.8 . .
C27 C28 H28B 109.8 . .
H28A C28 H28B 108.2 . .
C33 C29 H29A 109.5 . .
C33 C29 H29B 109.5 . .
H29A C29 H29B 109.5 . .
C33 C29 H29C 109.5 . .
H29A C29 H29C 109.5 . .
H29B C29 H29C 109.5 . .
N2 C31 C3 116.3(3) . .
N2 C31 H31A 108.2 . .
C3 C31 H31A 108.2 . .
N2 C31 H31B 108.2 . .
C3 C31 H31B 108.2 . .
H31A C31 H31B 107.4 . .
C39 C32 C4 112.4(4) . .
C39 C32 H32A 109.1 . .
C4 C32 H32A 109.1 . .
C39 C32 H32B 109.1 . .
C4 C32 H32B 109.1 . .
H32A C32 H32B 107.9 . .
C29 C33 C26 112.2(4) . .
C29 C33 H33A 109.2 . .
C26 C33 H33A 109.2 . .
C29 C33 H33B 109.2 . .
C26 C33 H33B 109.2 . .
H33A C33 H33B 107.9 . .
C30 C34 C6 111.8(4) . .
C30 C34 H34A 109.3 . .
C6 C34 H34A 109.3 . .
C30 C34 H34B 109.3 . .
C6 C34 H34B 109.3 . .
H34A C34 H34B 107.9 . .
C10 C36 C3 111.5(4) . .
C10 C36 H36A 109.3 . .
C3 C36 H36A 109.3 . .
C10 C36 H36B 109.3 . .
C3 C36 H36B 109.3 . .
H36A C36 H36B 108.0 . .
C20 C37 C7 110.9(3) . .
C20 C37 H37A 109.5 . .
C7 C37 H37A 109.5 . .
C20 C37 H37B 109.5 . .
C7 C37 H37B 109.5 . .
H37A C37 H37B 108.0 . .
C19 C38 C5 111.0(4) . .
C19 C38 H38A 109.4 . .
C5 C38 H38A 109.4 . .
C19 C38 H38B 109.4 . .
C5 C38 H38B 109.4 . .
H38A C38 H38B 108.0 . .
C32 C39 H39A 109.5 . .
C32 C39 H39B 109.5 . .
H39A C39 H39B 109.5 . .
C32 C39 H39C 109.5 . .
H39A C39 H39C 109.5 . .
H39B C39 H39C 109.5 . .
C21 C40 C12 110.6(4) . .
C21 C40 H40A 109.5 . .
C12 C40 H40A 109.5 . .
C21 C40 H40B 109.5 . .
C12 C40 H40B 109.5 . .
H40A C40 H40B 108.1 . .
C31 C3 C36 109.3(3) . .
C31 C3 H3A 109.8 . .
C36 C3 H3A 109.8 . .
C31 C3 H3B 109.8 . .
C36 C3 H3B 109.8 . .
H3A C3 H3B 108.3 . .
C22 C4 C32 109.9(4) . .
C22 C4 H4A 109.7 . .
C32 C4 H4A 109.7 . .
C22 C4 H4B 109.7 . .
C32 C4 H4B 109.7 . .
H4A C4 H4B 108.2 . .
C9 C5 C38 111.9(4) . .
C9 C5 H5A 109.2 . .
C38 C5 H5A 109.2 . .
C9 C5 H5B 109.2 . .
C38 C5 H5B 109.2 . .
H5A C5 H5B 107.9 . .
C17 C6 C34 114.2(4) . .
C17 C6 H6A 108.7 . .
C34 C6 H6A 108.7 . .
C17 C6 H6B 108.7 . .
C34 C6 H6B 108.7 . .
H6A C6 H6B 107.6 . .
C15 C7 C37 111.9(4) . .
C15 C7 H7A 109.2 . .
C37 C7 H7A 109.2 . .
C15 C7 H7B 109.2 . .
C37 C7 H7B 109.2 . .
H7A C7 H7B 107.9 . .
C27 C8 H8A 109.5 . .
C27 C8 H8B 109.5 . .
H8A C8 H8B 109.5 . .
C27 C8 H8C 109.5 . .
H8A C8 H8C 109.5 . .
H8B C8 H8C 109.5 . .
C5 C9 H9A 109.5 . .
C5 C9 H9B 109.5 . .
H9A C9 H9B 109.5 . .
C5 C9 H9C 109.5 . .
H9A C9 H9C 109.5 . .
H9B C9 H9C 109.5 . .
C36 C10 H10A 109.5 . .
C36 C10 H10B 109.5 . .
H10A C10 H10B 109.5 . .
C36 C10 H10C 109.5 . .
H10A C10 H10C 109.5 . .
H10B C10 H10C 109.5 . .
C14 C12 C40 113.3(4) . .
C14 C12 H12A 108.9 . .
C40 C12 H12A 108.9 . .
C14 C12 H12B 108.9 . .
C40 C12 H12B 108.9 . .
H12A C12 H12B 107.7 . .
C7 C15 H15A 109.5 . .
C7 C15 H15B 109.5 . .
H15A C15 H15B 109.5 . .
C7 C15 H15C 109.5 . .
H15A C15 H15C 109.5 . .
H15B C15 H15C 109.5 . .
C6 C17 H17A 109.5 . .
C6 C17 H17B 109.5 . .
H17A C17 H17B 109.5 . .
C6 C17 H17C 109.5 . .
H17A C17 H17C 109.5 . .
H17B C17 H17C 109.5 . .
C12 C14 H14A 109.5 . .
C12 C14 H14B 109.5 . .
H14A C14 H14B 109.5 . .
C12 C14 H14C 109.5 . .
H14A C14 H14C 109.5 . .
H14B C14 H14C 109.5 . .
N1S C1S C2S 178.0(7) . .
C1S C2S H2S1 109.5 . .
C1S C2S H2S2 109.5 . .
H2S1 C2S H2S2 109.5 . .
C1S C2S H2S3 109.5 . .
H2S1 C2S H2S3 109.5 . .
H2S2 C2S H2S3 109.5 . .

loop_
_geom_bond_atom_site_label_1
_geom_bond_atom_site_label_2
_geom_bond_distance
_geom_bond_site_symmetry_2
Bi1 Cl1 2.4823(11) .
Bi1 Cl2 2.5338(11) .
Bi1 Cl3 2.5504(9) .
Bi1 O11 2.591(3) 3_566
Bi1 O9 2.649(3) .
Mo4 O12 1.695(3) .
Mo4 O5 1.753(3) .
Mo4 O10 1.953(2) .
Mo4 O6 1.961(2) .
Mo4 O4 2.138(2) .
Mo4 O4 2.319(2) 3_566
Mo4 Mo3 3.2143(4) .
Mo3 O2 1.698(3) .
Mo3 O9 1.724(3) .
Mo3 O13 1.880(3) .
Mo3 O10 2.009(3) .
Mo3 O6 2.275(3) 3_566
Mo3 O4 2.308(2) .
Mo2 O3 1.691(3) .
Mo2 O7 1.715(3) .
Mo2 O8 1.901(3) .
Mo2 O6 2.012(3) 3_566
Mo2 O10 2.297(2) .
Mo2 O4 2.340(2) 3_566
Mo1 O1 1.687(3) .
Mo1 O11 1.735(3) .
Mo1 O8 1.916(3) .
Mo1 O13 1.928(3) 3_566
Mo1 O5 2.232(3) .
Mo1 O4 2.460(2) 3_566
O13 Mo1 1.928(3) 3_566
O11 Bi1 2.591(3) 3_566
O6 Mo2 2.012(3) 3_566
O6 Mo3 2.275(3) 3_566
O4 Mo4 2.319(2) 3_566
O4 Mo2 2.340(2) 3_566
O4 Mo1 2.460(2) 3_566
N2 C21 1.513(5) .
N2 C25 1.518(5) .
N2 C31 1.518(5) .
N2 C30 1.525(5) .
N1 C19 1.514(5) .
N1 C24 1.515(5) .
N1 C22 1.518(5) .
N1 C20 1.519(5) .
C30 C34 1.523(6) .
C30 H30A 0.9900 .
C30 H30B 0.9900 .
C19 C38 1.502(6) .
C19 H19A 0.9900 .
C19 H19B 0.9900 .
C20 C37 1.521(5) .
C20 H20A 0.9900 .
C20 H20B 0.9900 .
C21 C40 1.520(6) .
C21 H21A 0.9900 .
C21 H21B 0.9900 .
C22 C4 1.517(6) .
C22 H22A 0.9900 .
C22 H22B 0.9900 .
C24 C26 1.526(5) .
C24 H24A 0.9900 .
C24 H24B 0.9900 .
C25 C28 1.516(6) .
C25 H25A 0.9900 .
C25 H25B 0.9900 .
C26 C33 1.523(6) .
C26 H26A 0.9900 .
C26 H26B 0.9900 .
C27 C8 1.525(6) .
C27 C28 1.529(6) .
C27 H27A 0.9900 .
C27 H27B 0.9900 .
C28 H28A 0.9900 .
C28 H28B 0.9900 .
C29 C33 1.517(6) .
C29 H29A 0.9800 .
C29 H29B 0.9800 .
C29 H29C 0.9800 .
C31 C3 1.520(6) .
C31 H31A 0.9900 .
C31 H31B 0.9900 .
C32 C39 1.525(6) .
C32 C4 1.526(6) .
C32 H32A 0.9900 .
C32 H32B 0.9900 .
C33 H33A 0.9900 .
C33 H33B 0.9900 .
C34 C6 1.536(6) .
C34 H34A 0.9900 .
C34 H34B 0.9900 .
C36 C10 1.521(6) .
C36 C3 1.522(6) .
C36 H36A 0.9900 .
C36 H36B 0.9900 .
C37 C7 1.531(6) .
C37 H37A 0.9900 .
C37 H37B 0.9900 .
C38 C5 1.523(6) .
C38 H38A 0.9900 .
C38 H38B 0.9900 .
C39 H39A 0.9800 .
C39 H39B 0.9800 .
C39 H39C 0.9800 .
C40 C12 1.535(6) .
C40 H40A 0.9900 .
C40 H40B 0.9900 .
C3 H3A 0.9900 .
C3 H3B 0.9900 .
C4 H4A 0.9900 .
C4 H4B 0.9900 .
C5 C9 1.522(7) .
C5 H5A 0.9900 .
C5 H5B 0.9900 .
C6 C17 1.470(8) .
C6 H6A 0.9900 .
C6 H6B 0.9900 .
C7 C15 1.519(7) .
C7 H7A 0.9900 .
C7 H7B 0.9900 .
C8 H8A 0.9800 .
C8 H8B 0.9800 .
C8 H8C 0.9800 .
C9 H9A 0.9800 .
C9 H9B 0.9800 .
C9 H9C 0.9800 .
C10 H10A 0.9800 .
C10 H10B 0.9800 .
C10 H10C 0.9800 .
C12 C14 1.513(8) .
C12 H12A 0.9900 .
C12 H12B 0.9900 .
C15 H15A 0.9800 .
C15 H15B 0.9800 .
C15 H15C 0.9800 .
C17 H17A 0.9800 .
C17 H17B 0.9800 .
C17 H17C 0.9800 .
C14 H14A 0.9800 .
C14 H14B 0.9800 .
C14 H14C 0.9800 .
C1S N1S 1.134(7) .
C1S C2S 1.463(7) .
C2S H2S1 0.9800 .
C2S H2S2 0.9800 .
C2S H2S3 0.9800 .
